data_7203540
loop_
_publ_author_name
'Lipstman, Sophia'
'Muniappan, Sankar'
'George, Sumod'
'Goldberg, Israel'

_publ_section_title
;
 The effects of strong Lewis-base reagents on supramolecular hydrogen
 bonding of meso-tetra(carboxyphenyl)porphyrins
;
_journal_issue 8
_journal_name_full CrystEngComm
_journal_page_first 601
_journal_paper_doi 10.1039/b608852j
_journal_volume 8
_journal_year 2006
_chemical_formula_moiety 'C48 H28 Cu N4 O8, 4(C7 H7 N O)'
_chemical_formula_sum 'C76 H56 Cu N8 O12'
_chemical_formula_weight 1336.83
_chemical_name_systematic
;
?
;
_space_group_IT_number 15
_symmetry_cell_setting monoclinic
_symmetry_space_group_name_Hall '-C 2yc'
_symmetry_space_group_name_H-M 'C 1 2/c 1'
_atom_sites_solution_hydrogens geom
_atom_sites_solution_primary direct
_atom_sites_solution_secondary difmap
_audit_creation_method SHELXL-97
_cell_angle_alpha 90.00
_cell_angle_beta 94.3539(10)
_cell_angle_gamma 90.00
_cell_formula_units_Z 8
_cell_length_a 38.7756(5)
_cell_length_b 28.6296(5)
_cell_length_c 19.9225(3)
_cell_measurement_reflns_used 22439
_cell_measurement_temperature 110(2)
_cell_measurement_theta_max 28.25
_cell_measurement_theta_min 2.01
_cell_volume 22052.7(6)
_computing_cell_refinement Denzo
_computing_data_collection 'Collect, Nonius B.V.'
_computing_data_reduction 'Denzo & Scalepack'
_computing_structure_refinement 'SHELXL-97 (Sheldrick, 1997)'
_computing_structure_solution SIR-97
_diffrn_ambient_temperature 110(2)
_diffrn_detector_area_resol_mean 12.8
_diffrn_measured_fraction_theta_full 0.957
_diffrn_measured_fraction_theta_max 0.957
_diffrn_measurement_device_type 'Nonius KappaCCD'
_diffrn_measurement_method '1 deg. Phi & Omega scans'
_diffrn_radiation_monochromator graphite
_diffrn_radiation_source 'fine-focus sealed tube'
_diffrn_radiation_type MoK\a
_diffrn_radiation_wavelength 0.71073
_diffrn_reflns_av_R_equivalents 0.0580
_diffrn_reflns_av_sigmaI/netI 0.0745
_diffrn_reflns_limit_h_max 50
_diffrn_reflns_limit_h_min 0
_diffrn_reflns_limit_k_max 37
_diffrn_reflns_limit_k_min 0
_diffrn_reflns_limit_l_max 26
_diffrn_reflns_limit_l_min -26
_diffrn_reflns_number 76775
_diffrn_reflns_theta_full 28.25
_diffrn_reflns_theta_max 28.25
_diffrn_reflns_theta_min 2.01
_diffrn_standards_number 0
_exptl_absorpt_coefficient_mu 0.241
_exptl_absorpt_correction_T_max 0.9423
_exptl_absorpt_correction_T_min 0.9099
_exptl_absorpt_correction_type none
_exptl_crystal_colour red
_exptl_crystal_density_diffrn 0.805
_exptl_crystal_density_method 'not measured'
_exptl_crystal_description prism
_exptl_crystal_F_000 5544
_exptl_crystal_size_max 0.40
_exptl_crystal_size_mid 0.25
_exptl_crystal_size_min 0.25
_refine_diff_density_max 0.619
_refine_diff_density_min -0.579
_refine_diff_density_rms 0.078
_refine_ls_extinction_method none
_refine_ls_goodness_of_fit_ref 0.963
_refine_ls_hydrogen_treatment constr
_refine_ls_matrix_type full
_refine_ls_number_parameters 882
_refine_ls_number_reflns 26127
_refine_ls_number_restraints 0
_refine_ls_restrained_S_all 0.963
_refine_ls_R_factor_all 0.1027
_refine_ls_R_factor_gt 0.0643
_refine_ls_shift/su_max 0.000
_refine_ls_shift/su_mean 0.000
_refine_ls_structure_factor_coef Fsqd
_refine_ls_weighting_details 'calc w=1/[\s^2^(Fo^2^)+(0.1184P)^2^+0.0000P] where P=(Fo^2^+2Fc^2^)/3'
_refine_ls_weighting_scheme calc
_refine_ls_wR_factor_gt 0.1735
_refine_ls_wR_factor_ref 0.1902
_reflns_number_gt 15458
_reflns_number_total 26127
_reflns_threshold_expression >2sigma(I)
_cod_data_source_file B608852J.txt
_cod_data_source_block Compound-1
_cod_original_sg_symbol_H-M 'C 2/c'
_cod_database_code 7203540

loop_
_symmetry_equiv_pos_as_xyz
'x, y, z'
'-x, y, -z+1/2'
'x+1/2, y+1/2, z'
'-x+1/2, y+1/2, -z+1/2'
'-x, -y, -z'
'x, -y, z-1/2'
'-x+1/2, -y+1/2, -z'
'x+1/2, -y+1/2, z-1/2'

loop_
_atom_site_label
_atom_site_type_symbol
_atom_site_fract_x
_atom_site_fract_y
_atom_site_fract_z
_atom_site_U_iso_or_equiv
_atom_site_adp_type
_atom_site_occupancy
_atom_site_symmetry_multiplicity
_atom_site_calc_flag
_atom_site_refinement_flags
_atom_site_disorder_assembly
_atom_site_disorder_group
Cu Cu 0.016395(6) 0.054233(8) 0.089202(11) 0.01900(8) Uani 1 1 d . . .
C1 C -0.05695(5) 0.01743(8) 0.08347(9) 0.0254(5) Uani 1 1 d . . .
C2 C -0.09204(5) 0.03329(9) 0.08990(10) 0.0300(5) Uani 1 1 d . . .
H2 H -0.1117 0.0143 0.0959 0.036 Uiso 1 1 calc R . .
C3 C -0.09129(5) 0.08039(8) 0.08575(10) 0.0299(5) Uani 1 1 d . . .
H3 H -0.1105 0.1008 0.0872 0.036 Uiso 1 1 calc R . .
C4 C -0.05610(5) 0.09378(8) 0.07874(9) 0.0240(4) Uani 1 1 d . . .
C5 C -0.04534(5) 0.14019(8) 0.07448(9) 0.0249(4) Uani 1 1 d . . .
C6 C -0.01083(5) 0.15361(7) 0.07622(9) 0.0242(4) Uani 1 1 d . . .
C7 C 0.00083(6) 0.20088(8) 0.07109(11) 0.0319(5) Uani 1 1 d . . .
H7 H -0.0133 0.2275 0.0613 0.038 Uiso 1 1 calc R . .
C8 C 0.03552(6) 0.20050(8) 0.08271(11) 0.0328(5) Uani 1 1 d . . .
H8 H 0.0505 0.2268 0.0831 0.039 Uiso 1 1 calc R . .
C9 C 0.04566(5) 0.15265(7) 0.09449(10) 0.0247(4) Uani 1 1 d . . .
C10 C 0.07934(5) 0.13799(7) 0.11310(9) 0.0237(4) Uani 1 1 d . . .
C11 C 0.08908(5) 0.09161(7) 0.12022(9) 0.0233(4) Uani 1 1 d . . .
C12 C 0.12377(5) 0.07599(8) 0.13988(10) 0.0271(5) Uani 1 1 d . . .
H12 H 0.1431 0.0953 0.1526 0.033 Uiso 1 1 calc R . .
C13 C 0.12370(5) 0.02902(8) 0.13691(10) 0.0264(5) Uani 1 1 d . . .
H13 H 0.1430 0.0090 0.1468 0.032 Uiso 1 1 calc R . .
C14 C 0.08892(5) 0.01478(7) 0.11584(9) 0.0230(4) Uani 1 1 d . . .
C15 C 0.07809(5) -0.03165(7) 0.10658(9) 0.0230(4) Uani 1 1 d . . .
C16 C 0.04395(5) -0.04486(7) 0.09148(9) 0.0217(4) Uani 1 1 d . . .
C17 C 0.03285(6) -0.09243(8) 0.08135(10) 0.0271(5) Uani 1 1 d . . .
H17 H 0.0474 -0.1191 0.0804 0.033 Uiso 1 1 calc R . .
C18 C -0.00205(5) -0.09215(7) 0.07348(10) 0.0264(5) Uani 1 1 d . . .
H18 H -0.0167 -0.1184 0.0653 0.032 Uiso 1 1 calc R . .
C19 C -0.01276(5) -0.04401(7) 0.07998(9) 0.0229(4) Uani 1 1 d . . .
C20 C -0.04699(5) -0.02949(7) 0.08186(9) 0.0235(4) Uani 1 1 d . . .
N21 N -0.03527(4) 0.05523(6) 0.07877(8) 0.0218(4) Uani 1 1 d . . .
N22 N 0.01714(4) 0.12365(6) 0.08835(7) 0.0224(4) Uani 1 1 d . . .
N23 N 0.06784(4) 0.05347(6) 0.10668(8) 0.0219(3) Uani 1 1 d . . .
N24 N 0.01581(4) -0.01532(6) 0.08830(7) 0.0208(4) Uani 1 1 d . . .
C25 C -0.07225(5) 0.17745(8) 0.07363(10) 0.0292(5) Uani 1 1 d . . .
C26 C -0.09910(6) 0.18019(9) 0.02294(12) 0.0387(6) Uani 1 1 d . . .
H26 H -0.0997 0.1588 -0.0136 0.046 Uiso 1 1 calc R . .
C27 C -0.12490(6) 0.21363(9) 0.02500(12) 0.0428(6) Uani 1 1 d . . .
H27 H -0.1429 0.2151 -0.0101 0.051 Uiso 1 1 calc R . .
C28 C -0.12441(6) 0.24479(9) 0.07811(13) 0.0407(6) Uani 1 1 d . . .
C29 C -0.09781(6) 0.24284(9) 0.12867(12) 0.0423(6) Uani 1 1 d . . .
H29 H -0.0971 0.2645 0.1648 0.051 Uiso 1 1 calc R . .
C30 C -0.07226(6) 0.20926(9) 0.12635(11) 0.0391(6) Uani 1 1 d . . .
H30 H -0.0543 0.2079 0.1615 0.047 Uiso 1 1 calc R . .
C31 C -0.15280(7) 0.28017(10) 0.07940(15) 0.0546(7) Uani 1 1 d . . .
O32 O -0.15180(6) 0.30381(8) 0.13653(10) 0.0699(6) Uani 1 1 d . . .
H32 H -0.1701 0.3194 0.1381 0.105 Uiso 1 1 calc R . .
O33 O -0.17392(5) 0.28618(8) 0.03283(11) 0.0710(6) Uani 1 1 d . . .
C34 C 0.10641(5) 0.17526(7) 0.12569(10) 0.0254(4) Uani 1 1 d . . .
C35 C 0.12993(7) 0.18430(10) 0.07943(13) 0.0495(7) Uani 1 1 d . . .
H35 H 0.1291 0.1665 0.0391 0.059 Uiso 1 1 calc R . .
C36 C 0.15479(7) 0.21844(10) 0.08947(13) 0.0492(7) Uani 1 1 d . . .
H36 H 0.1705 0.2241 0.0560 0.059 Uiso 1 1 calc R . .
C37 C 0.15709(6) 0.24438(8) 0.14757(11) 0.0347(5) Uani 1 1 d . . .
C38 C 0.13366(8) 0.23584(11) 0.19470(13) 0.0613(9) Uani 1 1 d . . .
H38 H 0.1347 0.2536 0.2351 0.074 Uiso 1 1 calc R . .
C39 C 0.10864(7) 0.20168(10) 0.18366(12) 0.0538(8) Uani 1 1 d . . .
H39 H 0.0927 0.1963 0.2167 0.065 Uiso 1 1 calc R . .
C40 C 0.18414(6) 0.28096(9) 0.16048(12) 0.0439(6) Uani 1 1 d . . .
O41 O 0.20316(5) 0.28815(8) 0.11088(10) 0.0630(6) Uani 1 1 d . . .
H41 H 0.2187 0.3075 0.1226 0.095 Uiso 1 1 calc R . .
O42 O 0.18803(7) 0.30171(10) 0.21213(11) 0.1086(11) Uani 1 1 d . . .
C43 C 0.10483(5) -0.06959(8) 0.11636(10) 0.0277(5) Uani 1 1 d . . .
C44 C 0.13139(5) -0.07359(8) 0.07369(10) 0.0283(5) Uani 1 1 d . . .
H44 H 0.1330 -0.0517 0.0383 0.034 Uiso 1 1 calc R . .
C45 C 0.15572(6) -0.10939(8) 0.08213(11) 0.0324(5) Uani 1 1 d . . .
H45 H 0.1735 -0.1120 0.0520 0.039 Uiso 1 1 calc R . .
C46 C 0.15416(6) -0.14096(9) 0.13387(11) 0.0390(6) Uani 1 1 d . . .
C47 C 0.12746(7) -0.13768(9) 0.17653(12) 0.0475(7) Uani 1 1 d . . .
H47 H 0.1259 -0.1597 0.2119 0.057 Uiso 1 1 calc R . .
C48 C 0.10304(6) -0.10230(9) 0.16757(11) 0.0396(6) Uani 1 1 d . . .
H48 H 0.0849 -0.1004 0.1968 0.047 Uiso 1 1 calc R . .
C49 C 0.18039(8) -0.17909(10) 0.14475(14) 0.0512(7) Uani 1 1 d . . .
O50 O 0.20118(5) -0.18262(8) 0.09693(12) 0.0691(6) Uani 1 1 d . . .
H50 H 0.2130 -0.2071 0.1024 0.104 Uiso 1 1 calc R . .
O51 O 0.18190(8) -0.20449(9) 0.19255(11) 0.1030(10) Uani 1 1 d . . .
C52 C -0.07444(6) -0.06622(8) 0.08650(10) 0.0293(5) Uani 1 1 d . . .
C53 C -0.07096(6) -0.10022(8) 0.13663(11) 0.0377(6) Uani 1 1 d . . .
H53 H -0.0513 -0.1003 0.1681 0.045 Uiso 1 1 calc R . .
C54 C -0.09657(8) -0.13412(9) 0.14033(13) 0.0497(7) Uani 1 1 d . . .
H54 H -0.0939 -0.1578 0.1737 0.060 Uiso 1 1 calc R . .
C55 C -0.12592(7) -0.13371(10) 0.09591(14) 0.0502(7) Uani 1 1 d . . .
C56 C -0.12948(6) -0.09950(10) 0.04795(12) 0.0444(7) Uani 1 1 d . . .
H56 H -0.1498 -0.0986 0.0182 0.053 Uiso 1 1 calc R . .
C57 C -0.10422(6) -0.06642(9) 0.04204(11) 0.0376(6) Uani 1 1 d . . .
H57 H -0.1070 -0.0435 0.0076 0.045 Uiso 1 1 calc R . .
C58 C -0.15368(10) -0.17152(12) 0.09576(19) 0.0689(10) Uani 1 1 d . . .
O59 O -0.14800(6) -0.20002(8) 0.14776(14) 0.0821(7) Uani 1 1 d . . .
H59 H -0.1636 -0.2204 0.1468 0.123 Uiso 1 1 calc R . .
O60 O -0.17737(6) -0.17355(9) 0.05446(12) 0.0785(8) Uani 1 1 d . . .
C61 C -0.25413(7) 0.43235(10) 0.11461(15) 0.0502(7) Uani 1 1 d . . .
C62 C -0.24366(8) 0.41548(12) 0.17765(16) 0.0680(10) Uani 1 1 d . . .
H62 H -0.2539 0.4267 0.2163 0.082 Uiso 1 1 calc R . .
C63 C -0.21838(9) 0.38241(13) 0.18358(17) 0.0809(12) Uani 1 1 d . . .
H63 H -0.2111 0.3715 0.2274 0.097 Uiso 1 1 calc R . .
N64 N -0.20328(7) 0.36438(10) 0.13147(14) 0.0705(8) Uani 1 1 d . . .
C65 C -0.21334(9) 0.38145(12) 0.07145(17) 0.0704(10) Uani 1 1 d . . .
H65 H -0.2026 0.3696 0.0337 0.084 Uiso 1 1 calc R . .
C66 C -0.23845(8) 0.41531(11) 0.05995(15) 0.0591(8) Uani 1 1 d . . .
H66 H -0.2447 0.4265 0.0158 0.071 Uiso 1 1 calc R . .
C67 C -0.28231(7) 0.46914(9) 0.10733(16) 0.0485(7) Uani 1 1 d . . .
O68 O -0.29476(5) 0.48360(7) 0.15757(11) 0.0573(5) Uani 1 1 d . . .
C69 C -0.29306(7) 0.48646(10) 0.03825(16) 0.0596(8) Uani 1 1 d . . .
H69A H -0.3131 0.5071 0.0401 0.089 Uiso 1 1 calc R . .
H69B H -0.2992 0.4599 0.0088 0.089 Uiso 1 1 calc R . .
H69C H -0.2739 0.5037 0.0205 0.089 Uiso 1 1 calc R . .
C70 C 0.29620(7) 0.42828(11) 0.15183(13) 0.0530(7) Uani 1 1 d . . .
C71 C 0.26893(9) 0.42982(13) 0.10300(17) 0.0757(11) Uani 1 1 d . . .
H71 H 0.2662 0.4561 0.0740 0.091 Uiso 1 1 calc R . .
C72 C 0.24556(9) 0.39320(13) 0.09622(17) 0.0729(10) Uani 1 1 d . . .
H72 H 0.2268 0.3951 0.0629 0.087 Uiso 1 1 calc R . .
N73 N 0.24864(6) 0.35612(10) 0.13433(13) 0.0611(7) Uani 1 1 d . . .
C74 C 0.27520(7) 0.35415(11) 0.18118(15) 0.0559(8) Uani 1 1 d . . .
H74 H 0.2777 0.3270 0.2085 0.067 Uiso 1 1 calc R . .
C75 C 0.29928(7) 0.38951(10) 0.19205(13) 0.0516(7) Uani 1 1 d . . .
H75 H 0.3175 0.3870 0.2265 0.062 Uiso 1 1 calc R . .
C76 C 0.32205(8) 0.46754(12) 0.15720(16) 0.0656(9) Uani 1 1 d . . .
O77 O 0.32021(8) 0.49742(11) 0.11514(17) 0.1375(15) Uani 1 1 d . . .
C78 C 0.34995(8) 0.46783(12) 0.21114(13) 0.0603(8) Uani 1 1 d . . .
H78A H 0.3616 0.4983 0.2122 0.090 Uiso 1 1 calc R . .
H78B H 0.3667 0.4432 0.2028 0.090 Uiso 1 1 calc R . .
H78C H 0.3403 0.4622 0.2544 0.090 Uiso 1 1 calc R . .
C79 C 0.29374(7) -0.32372(11) 0.11988(15) 0.0528(7) Uani 1 1 d . . .
C80 C 0.29385(8) -0.28999(13) 0.16853(15) 0.0684(10) Uani 1 1 d . . .
H80 H 0.3103 -0.2912 0.2064 0.082 Uiso 1 1 calc R . .
C81 C 0.26990(9) -0.25396(13) 0.16252(16) 0.0712(10) Uani 1 1 d . . .
H81 H 0.2709 -0.2300 0.1956 0.085 Uiso 1 1 calc R . .
N82 N 0.24561(7) -0.25202(10) 0.11170(16) 0.0711(8) Uani 1 1 d . . .
C83 C 0.24576(9) -0.28513(14) 0.0638(2) 0.0951(14) Uani 1 1 d . . .
H83 H 0.2287 -0.2839 0.0270 0.114 Uiso 1 1 calc R . .
C84 C 0.26975(9) -0.32065(13) 0.0662(2) 0.0854(12) Uani 1 1 d . . .
H84 H 0.2696 -0.3429 0.0308 0.102 Uiso 1 1 calc R . .
C85 C 0.31921(7) -0.36379(11) 0.12211(16) 0.0544(8) Uani 1 1 d . . .
O86 O 0.32018(6) -0.38960(8) 0.07407(12) 0.0692(6) Uani 1 1 d . . .
C87 C 0.34327(9) -0.36994(14) 0.18332(15) 0.0815(12) Uani 1 1 d . . .
H87A H 0.3556 -0.3997 0.1805 0.122 Uiso 1 1 calc R . .
H87B H 0.3301 -0.3699 0.2234 0.122 Uiso 1 1 calc R . .
H87C H 0.3600 -0.3443 0.1864 0.122 Uiso 1 1 calc R . .
C88 C -0.25225(7) -0.32685(10) 0.13294(14) 0.0488(7) Uani 1 1 d . . .
C89 C -0.23625(8) -0.30973(12) 0.19279(17) 0.0688(9) Uani 1 1 d . . .
H89 H -0.2435 -0.3209 0.2344 0.083 Uiso 1 1 calc R . .
C90 C -0.21111(10) -0.27820(14) 0.1932(2) 0.0900(13) Uani 1 1 d . . .
H90 H -0.2001 -0.2686 0.2351 0.108 Uiso 1 1 calc R . .
N91 N -0.20132(9) -0.26047(11) 0.1396(2) 0.0903(10) Uani 1 1 d . . .
C92 C -0.21592(11) -0.27291(16) 0.0791(2) 0.1018(15) Uani 1 1 d . . .
H92 H -0.2091 -0.2580 0.0397 0.122 Uiso 1 1 calc R . .
C93 C -0.24272(9) -0.30989(12) 0.07354(18) 0.0749(10) Uani 1 1 d . . .
H93 H -0.2525 -0.3209 0.0314 0.090 Uiso 1 1 calc R . .
C94 C -0.27927(7) -0.36379(10) 0.13723(15) 0.0529(7) Uani 1 1 d . . .
O95 O -0.29300(6) -0.36955(9) 0.18844(12) 0.0794(7) Uani 1 1 d . . .
C96 C -0.28771(9) -0.39289(13) 0.07795(18) 0.0794(11) Uani 1 1 d . . .
H96A H -0.3045 -0.4168 0.0887 0.119 Uiso 1 1 calc R . .
H96B H -0.2666 -0.4080 0.0644 0.119 Uiso 1 1 calc R . .
H96C H -0.2976 -0.3734 0.0410 0.119 Uiso 1 1 calc R . .

loop_
_atom_site_aniso_label
_atom_site_aniso_U_11
_atom_site_aniso_U_22
_atom_site_aniso_U_33
_atom_site_aniso_U_23
_atom_site_aniso_U_13
_atom_site_aniso_U_12
Cu 0.01571(13) 0.02175(14) 0.01966(13) -0.00140(9) 0.00210(8) -0.00196(10)
C1 0.0213(10) 0.0360(13) 0.0188(9) 0.0035(8) 0.0004(7) -0.0042(9)
C2 0.0176(11) 0.0424(14) 0.0303(11) 0.0041(10) 0.0038(8) -0.0018(10)
C3 0.0187(11) 0.0380(14) 0.0334(11) 0.0036(10) 0.0043(8) 0.0021(10)
C4 0.0173(10) 0.0337(13) 0.0212(9) -0.0024(8) 0.0031(7) -0.0015(9)
C5 0.0199(10) 0.0296(12) 0.0248(10) -0.0032(8) -0.0005(7) 0.0046(9)
C6 0.0217(10) 0.0237(11) 0.0270(10) -0.0028(8) 0.0001(8) 0.0037(8)
C7 0.0245(11) 0.0244(12) 0.0465(13) -0.0009(10) 0.0009(9) 0.0017(9)
C8 0.0270(12) 0.0191(12) 0.0523(14) -0.0018(10) 0.0036(9) -0.0025(9)
C9 0.0223(11) 0.0243(12) 0.0279(10) -0.0013(8) 0.0048(8) -0.0024(9)
C10 0.0172(10) 0.0273(12) 0.0270(10) -0.0043(8) 0.0030(7) -0.0050(8)
C11 0.0189(10) 0.0237(11) 0.0275(10) -0.0019(8) 0.0039(7) -0.0003(8)
C12 0.0195(10) 0.0310(13) 0.0301(11) -0.0039(9) -0.0022(8) -0.0031(9)
C13 0.0217(11) 0.0281(13) 0.0290(11) 0.0011(9) -0.0014(8) 0.0015(9)
C14 0.0194(10) 0.0268(12) 0.0228(10) 0.0010(8) 0.0017(7) 0.0009(8)
C15 0.0235(11) 0.0249(11) 0.0207(10) 0.0000(8) 0.0033(7) 0.0000(9)
C16 0.0272(11) 0.0227(12) 0.0156(9) -0.0001(7) 0.0042(7) -0.0001(8)
C17 0.0334(12) 0.0244(12) 0.0245(10) -0.0021(8) 0.0078(8) -0.0023(9)
C18 0.0304(12) 0.0240(12) 0.0257(10) -0.0027(8) 0.0075(8) -0.0047(9)
C19 0.0257(11) 0.0295(12) 0.0136(9) 0.0005(8) 0.0020(7) -0.0070(9)
C20 0.0226(11) 0.0281(12) 0.0201(10) -0.0007(8) 0.0024(7) -0.0070(9)
N21 0.0191(8) 0.0258(9) 0.0206(8) 0.0006(7) 0.0026(6) -0.0032(7)
N22 0.0162(8) 0.0274(10) 0.0239(8) -0.0044(7) 0.0025(6) -0.0016(7)
N23 0.0193(8) 0.0223(9) 0.0242(8) -0.0017(7) 0.0029(6) -0.0032(7)
N24 0.0203(8) 0.0283(10) 0.0140(7) -0.0007(6) 0.0034(6) -0.0021(7)
C25 0.0194(10) 0.0326(13) 0.0352(11) 0.0018(9) 0.0005(8) 0.0032(9)
C26 0.0294(12) 0.0422(15) 0.0433(13) -0.0018(11) -0.0044(9) 0.0063(11)
C27 0.0255(12) 0.0488(16) 0.0525(15) 0.0016(12) -0.0085(10) 0.0101(11)
C28 0.0272(12) 0.0405(15) 0.0550(15) 0.0034(12) 0.0058(10) 0.0132(11)
C29 0.0368(14) 0.0477(16) 0.0425(13) -0.0051(11) 0.0035(10) 0.0173(12)
C30 0.0306(13) 0.0474(16) 0.0386(13) -0.0052(11) -0.0021(9) 0.0128(11)
C31 0.0416(16) 0.0494(18) 0.0730(19) 0.0093(15) 0.0069(13) 0.0240(13)
O32 0.0656(14) 0.0775(16) 0.0670(13) -0.0031(11) 0.0083(10) 0.0537(12)
O33 0.0525(13) 0.0717(15) 0.0855(15) -0.0024(12) -0.0160(11) 0.0378(11)
C34 0.0172(10) 0.0230(11) 0.0357(11) -0.0019(9) -0.0009(8) -0.0044(8)
C35 0.0480(16) 0.0561(18) 0.0474(14) -0.0258(13) 0.0228(12) -0.0296(13)
C36 0.0479(16) 0.0542(18) 0.0483(15) -0.0187(13) 0.0222(11) -0.0259(13)
C37 0.0314(12) 0.0350(14) 0.0373(12) -0.0018(10) -0.0008(9) -0.0151(10)
C38 0.075(2) 0.071(2) 0.0407(14) -0.0259(14) 0.0235(13) -0.0484(17)
C39 0.0605(18) 0.065(2) 0.0383(14) -0.0176(13) 0.0217(12) -0.0389(15)
C40 0.0426(15) 0.0453(16) 0.0434(14) -0.0038(12) -0.0001(11) -0.0258(12)
O41 0.0541(13) 0.0647(14) 0.0732(13) -0.0236(10) 0.0236(10) -0.0435(11)
O42 0.138(2) 0.131(2) 0.0604(14) -0.0445(14) 0.0354(14) -0.115(2)
C43 0.0272(11) 0.0254(11) 0.0297(11) -0.0011(9) -0.0022(8) 0.0046(9)
C44 0.0237(11) 0.0298(12) 0.0306(11) 0.0003(9) -0.0038(8) 0.0015(9)
C45 0.0258(11) 0.0338(13) 0.0371(12) -0.0006(10) -0.0013(9) 0.0055(10)
C46 0.0424(14) 0.0329(14) 0.0399(13) -0.0017(11) -0.0094(10) 0.0119(11)
C47 0.0658(18) 0.0393(15) 0.0380(13) 0.0099(11) 0.0068(12) 0.0169(13)
C48 0.0451(15) 0.0380(14) 0.0360(12) 0.0049(11) 0.0053(10) 0.0122(12)
C49 0.0606(19) 0.0413(16) 0.0490(15) -0.0039(13) -0.0126(13) 0.0237(14)
O50 0.0503(13) 0.0597(15) 0.0985(16) 0.0233(12) 0.0127(11) 0.0369(11)
O51 0.158(3) 0.0897(19) 0.0641(14) 0.0356(13) 0.0289(15) 0.0906(19)
C52 0.0260(11) 0.0332(13) 0.0301(11) -0.0043(9) 0.0111(8) -0.0110(9)
C53 0.0393(14) 0.0370(14) 0.0391(13) 0.0023(10) 0.0174(10) -0.0090(11)
C54 0.0668(19) 0.0332(15) 0.0536(16) 0.0035(12) 0.0345(14) -0.0115(13)
C55 0.0424(15) 0.0535(18) 0.0584(16) -0.0242(14) 0.0273(12) -0.0274(13)
C56 0.0353(14) 0.0559(18) 0.0436(14) -0.0189(13) 0.0141(10) -0.0244(12)
C57 0.0331(13) 0.0499(16) 0.0310(12) -0.0125(10) 0.0103(9) -0.0197(11)
C58 0.071(2) 0.058(2) 0.085(2) -0.0216(19) 0.055(2) -0.0285(18)
O59 0.0792(17) 0.0551(15) 0.117(2) -0.0090(14) 0.0389(14) -0.0384(13)
O60 0.0698(16) 0.0899(18) 0.0806(15) -0.0438(13) 0.0369(12) -0.0596(14)
C61 0.0359(15) 0.0411(16) 0.0749(19) 0.0117(14) 0.0122(13) 0.0142(12)
C62 0.068(2) 0.069(2) 0.071(2) 0.0236(17) 0.0289(16) 0.0417(18)
C63 0.083(2) 0.088(3) 0.075(2) 0.0344(19) 0.0248(18) 0.055(2)
N64 0.0627(17) 0.075(2) 0.0754(18) 0.0120(15) 0.0170(13) 0.0427(15)
C65 0.070(2) 0.074(2) 0.069(2) 0.0058(17) 0.0170(16) 0.0389(19)
C66 0.063(2) 0.0509(19) 0.0632(18) 0.0080(14) 0.0047(14) 0.0270(15)
C67 0.0288(14) 0.0315(15) 0.085(2) 0.0022(14) 0.0043(13) 0.0041(11)
O68 0.0344(10) 0.0484(12) 0.0883(14) -0.0146(10) -0.0002(9) 0.0135(9)
C69 0.0465(17) 0.0424(17) 0.089(2) 0.0198(15) 0.0024(14) 0.0093(13)
C70 0.0523(17) 0.0594(19) 0.0470(15) -0.0017(14) 0.0027(12) -0.0280(15)
C71 0.074(2) 0.081(2) 0.068(2) 0.0206(18) -0.0142(17) -0.044(2)
C72 0.062(2) 0.084(3) 0.072(2) 0.0012(19) -0.0043(16) -0.0384(19)
N73 0.0524(15) 0.0632(18) 0.0701(16) -0.0158(14) 0.0211(12) -0.0341(13)
C74 0.0511(18) 0.0556(19) 0.0637(18) -0.0118(14) 0.0212(14) -0.0256(14)
C75 0.0511(17) 0.0580(19) 0.0476(15) -0.0074(13) 0.0156(12) -0.0235(14)
C76 0.061(2) 0.062(2) 0.071(2) 0.0205(17) -0.0075(15) -0.0302(17)
O77 0.126(3) 0.109(2) 0.163(3) 0.084(2) -0.077(2) -0.076(2)
C78 0.067(2) 0.068(2) 0.0464(15) -0.0106(14) 0.0075(13) -0.0398(17)
C79 0.0362(15) 0.0520(18) 0.0715(19) 0.0189(15) 0.0126(13) 0.0175(13)
C80 0.060(2) 0.088(3) 0.0590(18) 0.0224(17) 0.0221(14) 0.0467(18)
C81 0.073(2) 0.077(2) 0.0658(19) 0.0191(17) 0.0232(16) 0.0478(19)
N82 0.0465(15) 0.0584(18) 0.109(2) 0.0199(16) 0.0120(14) 0.0284(13)
C83 0.058(2) 0.071(3) 0.150(4) -0.001(3) -0.037(2) 0.031(2)
C84 0.063(2) 0.057(2) 0.131(3) -0.010(2) -0.024(2) 0.0253(18)
C85 0.0410(16) 0.057(2) 0.0682(19) 0.0245(16) 0.0242(13) 0.0193(14)
O86 0.0624(14) 0.0554(14) 0.0912(16) 0.0088(12) 0.0138(12) 0.0253(11)
C87 0.077(2) 0.107(3) 0.0644(19) 0.0377(19) 0.0311(16) 0.070(2)
C88 0.0398(15) 0.0432(16) 0.0652(17) -0.0188(13) 0.0157(12) -0.0206(12)
C89 0.061(2) 0.068(2) 0.078(2) -0.0291(17) 0.0136(16) -0.0283(17)
C90 0.080(3) 0.084(3) 0.109(3) -0.030(2) 0.022(2) -0.046(2)
N91 0.082(2) 0.060(2) 0.130(3) -0.029(2) 0.015(2) -0.0389(17)
C92 0.090(3) 0.102(3) 0.123(4) 0.026(3) 0.066(3) -0.009(3)
C93 0.084(3) 0.063(2) 0.082(2) -0.0113(18) 0.0330(19) -0.0337(19)
C94 0.0428(16) 0.0494(18) 0.0686(18) -0.0137(14) 0.0176(13) -0.0160(13)
O95 0.0757(16) 0.0851(18) 0.0824(15) -0.0127(13) 0.0395(13) -0.0349(14)
C96 0.055(2) 0.076(2) 0.110(3) -0.044(2) 0.0207(18) -0.0421(18)

loop_
_atom_type_symbol
_atom_type_description
_atom_type_scat_dispersion_real
_atom_type_scat_dispersion_imag
_atom_type_scat_source
C C 0.0033 0.0016 'International Tables Vol C Tables 4.2.6.8 and 6.1.1.4'
H H 0.0000 0.0000 'International Tables Vol C Tables 4.2.6.8 and 6.1.1.4'
Cu Cu 0.3201 1.2651 'International Tables Vol C Tables 4.2.6.8 and 6.1.1.4'
N N 0.0061 0.0033 'International Tables Vol C Tables 4.2.6.8 and 6.1.1.4'
O O 0.0106 0.0060 'International Tables Vol C Tables 4.2.6.8 and 6.1.1.4'

loop_
_geom_angle_atom_site_label_1
_geom_angle_atom_site_label_2
_geom_angle_atom_site_label_3
_geom_angle
_geom_angle_site_symmetry_1
_geom_angle_site_symmetry_3
_geom_angle_publ_flag
N22 Cu N24 178.97(6) . . ?
N22 Cu N21 90.00(6) . . ?
N24 Cu N21 90.15(7) . . ?
N22 Cu N23 89.85(6) . . ?
N24 Cu N23 90.07(6) . . ?
N21 Cu N23 175.94(6) . . ?
N21 C1 C20 125.58(18) . . ?
N21 C1 C2 109.97(19) . . ?
C20 C1 C2 124.45(19) . . ?
C3 C2 C1 106.41(19) . . ?
C3 C2 H2 126.8 . . ?
C1 C2 H2 126.8 . . ?
C2 C3 C4 107.32(19) . . ?
C2 C3 H3 126.3 . . ?
C4 C3 H3 126.3 . . ?
N21 C4 C5 126.03(18) . . ?
N21 C4 C3 110.52(19) . . ?
C5 C4 C3 123.43(19) . . ?
C6 C5 C4 123.57(19) . . ?
C6 C5 C25 118.29(19) . . ?
C4 C5 C25 117.95(18) . . ?
N22 C6 C5 124.80(19) . . ?
N22 C6 C7 110.43(17) . . ?
C5 C6 C7 124.60(19) . . ?
C8 C7 C6 107.25(19) . . ?
C8 C7 H7 126.4 . . ?
C6 C7 H7 126.4 . . ?
C7 C8 C9 106.99(19) . . ?
C7 C8 H8 126.5 . . ?
C9 C8 H8 126.5 . . ?
N22 C9 C10 124.76(19) . . ?
N22 C9 C8 110.54(18) . . ?
C10 C9 C8 124.61(19) . . ?
C11 C10 C9 123.93(18) . . ?
C11 C10 C34 118.79(18) . . ?
C9 C10 C34 117.28(19) . . ?
N23 C11 C10 125.71(18) . . ?
N23 C11 C12 109.73(18) . . ?
C10 C11 C12 124.48(18) . . ?
C13 C12 C11 107.39(18) . . ?
C13 C12 H12 126.3 . . ?
C11 C12 H12 126.3 . . ?
C12 C13 C14 107.11(18) . . ?
C12 C13 H13 126.4 . . ?
C14 C13 H13 126.4 . . ?
N23 C14 C15 125.10(17) . . ?
N23 C14 C13 110.08(18) . . ?
C15 C14 C13 124.82(18) . . ?
C16 C15 C14 123.93(19) . . ?
C16 C15 C43 117.90(19) . . ?
C14 C15 C43 118.11(18) . . ?
N24 C16 C15 125.56(18) . . ?
N24 C16 C17 110.32(18) . . ?
C15 C16 C17 124.00(19) . . ?
C18 C17 C16 107.30(19) . . ?
C18 C17 H17 126.4 . . ?
C16 C17 H17 126.4 . . ?
C17 C18 C19 106.67(18) . . ?
C17 C18 H18 126.7 . . ?
C19 C18 H18 126.7 . . ?
N24 C19 C20 125.22(19) . . ?
N24 C19 C18 110.17(18) . . ?
C20 C19 C18 124.49(18) . . ?
C19 C20 C1 123.52(19) . . ?
C19 C20 C52 118.20(19) . . ?
C1 C20 C52 118.18(19) . . ?
C4 N21 C1 105.69(17) . . ?
C4 N21 Cu 126.79(13) . . ?
C1 N21 Cu 126.41(14) . . ?
C9 N22 C6 104.68(17) . . ?
C9 N22 Cu 127.77(13) . . ?
C6 N22 Cu 127.38(13) . . ?
C14 N23 C11 105.67(16) . . ?
C14 N23 Cu 127.22(13) . . ?
C11 N23 Cu 126.69(13) . . ?
C16 N24 C19 105.42(17) . . ?
C16 N24 Cu 127.21(13) . . ?
C19 N24 Cu 127.26(14) . . ?
C30 C25 C26 117.8(2) . . ?
C30 C25 C5 120.02(18) . . ?
C26 C25 C5 122.1(2) . . ?
C27 C26 C25 121.1(2) . . ?
C27 C26 H26 119.4 . . ?
C25 C26 H26 119.4 . . ?
C28 C27 C26 120.0(2) . . ?
C28 C27 H27 120.0 . . ?
C26 C27 H27 120.0 . . ?
C27 C28 C29 119.7(2) . . ?
C27 C28 C31 118.8(2) . . ?
C29 C28 C31 121.5(2) . . ?
C30 C29 C28 119.9(2) . . ?
C30 C29 H29 120.1 . . ?
C28 C29 H29 120.1 . . ?
C29 C30 C25 121.4(2) . . ?
C29 C30 H30 119.3 . . ?
C25 C30 H30 119.3 . . ?
O33 C31 O32 124.4(2) . . ?
O33 C31 C28 122.8(3) . . ?
O32 C31 C28 112.8(2) . . ?
C31 O32 H32 109.5 . . ?
C35 C34 C39 117.2(2) . . ?
C35 C34 C10 120.91(19) . . ?
C39 C34 C10 121.87(19) . . ?
C34 C35 C36 122.1(2) . . ?
C34 C35 H35 119.0 . . ?
C36 C35 H35 119.0 . . ?
C37 C36 C35 120.5(2) . . ?
C37 C36 H36 119.8 . . ?
C35 C36 H36 119.8 . . ?
C36 C37 C38 118.3(2) . . ?
C36 C37 C40 121.7(2) . . ?
C38 C37 C40 119.9(2) . . ?
C37 C38 C39 120.5(2) . . ?
C37 C38 H38 119.7 . . ?
C39 C38 H38 119.7 . . ?
C34 C39 C38 121.4(2) . . ?
C34 C39 H39 119.3 . . ?
C38 C39 H39 119.3 . . ?
O42 C40 O41 122.7(2) . . ?
O42 C40 C37 122.8(2) . . ?
O41 C40 C37 114.5(2) . . ?
C40 O41 H41 109.5 . . ?
C44 C43 C48 118.3(2) . . ?
C44 C43 C15 121.07(19) . . ?
C48 C43 C15 120.60(19) . . ?
C43 C44 C45 120.9(2) . . ?
C43 C44 H44 119.6 . . ?
C45 C44 H44 119.6 . . ?
C46 C45 C44 120.3(2) . . ?
C46 C45 H45 119.8 . . ?
C44 C45 H45 119.8 . . ?
C45 C46 C47 119.4(2) . . ?
C45 C46 C49 121.3(2) . . ?
C47 C46 C49 119.3(2) . . ?
C48 C47 C46 120.2(2) . . ?
C48 C47 H47 119.9 . . ?
C46 C47 H47 119.9 . . ?
C47 C48 C43 120.9(2) . . ?
C47 C48 H48 119.5 . . ?
C43 C48 H48 119.5 . . ?
O51 C49 O50 122.8(3) . . ?
O51 C49 C46 123.4(3) . . ?
O50 C49 C46 113.8(2) . . ?
C49 O50 H50 109.5 . . ?
C53 C52 C57 118.7(2) . . ?
C53 C52 C20 120.1(2) . . ?
C57 C52 C20 121.1(2) . . ?
C52 C53 C54 119.6(2) . . ?
C52 C53 H53 120.2 . . ?
C54 C53 H53 120.2 . . ?
C55 C54 C53 120.9(3) . . ?
C55 C54 H54 119.6 . . ?
C53 C54 H54 119.6 . . ?
C56 C55 C54 119.1(2) . . ?
C56 C55 C58 118.2(3) . . ?
C54 C55 C58 122.6(3) . . ?
C55 C56 C57 121.2(2) . . ?
C55 C56 H56 119.4 . . ?
C57 C56 H56 119.4 . . ?
C56 C57 C52 120.5(2) . . ?
C56 C57 H57 119.8 . . ?
C52 C57 H57 119.8 . . ?
O60 C58 O59 125.9(3) . . ?
O60 C58 C55 123.0(3) . . ?
O59 C58 C55 111.1(3) . . ?
C58 O59 H59 109.5 . . ?
C66 C61 C62 118.7(3) . . ?
C66 C61 C67 121.9(3) . . ?
C62 C61 C67 119.4(3) . . ?
C63 C62 C61 118.9(3) . . ?
C63 C62 H62 120.6 . . ?
C61 C62 H62 120.6 . . ?
N64 C63 C62 123.9(3) . . ?
N64 C63 H63 118.1 . . ?
C62 C63 H63 118.1 . . ?
C65 N64 C63 116.3(3) . . ?
N64 C65 C66 124.4(3) . . ?
N64 C65 H65 117.8 . . ?
C66 C65 H65 117.8 . . ?
C61 C66 C65 117.8(3) . . ?
C61 C66 H66 121.1 . . ?
C65 C66 H66 121.1 . . ?
O68 C67 C69 123.0(2) . . ?
O68 C67 C61 119.1(3) . . ?
C69 C67 C61 117.9(3) . . ?
C67 C69 H69A 109.5 . . ?
C67 C69 H69B 109.5 . . ?
H69A C69 H69B 109.5 . . ?
C67 C69 H69C 109.5 . . ?
H69A C69 H69C 109.5 . . ?
H69B C69 H69C 109.5 . . ?
C75 C70 C71 117.8(3) . . ?
C75 C70 C76 122.4(3) . . ?
C71 C70 C76 119.7(3) . . ?
C70 C71 C72 120.3(3) . . ?
C70 C71 H71 119.9 . . ?
C72 C71 H71 119.9 . . ?
N73 C72 C71 121.9(3) . . ?
N73 C72 H72 119.0 . . ?
C71 C72 H72 119.1 . . ?
C72 N73 C74 118.2(3) . . ?
N73 C74 C75 123.6(3) . . ?
N73 C74 H74 118.2 . . ?
C75 C74 H74 118.2 . . ?
C70 C75 C74 118.3(3) . . ?
C70 C75 H75 120.9 . . ?
C74 C75 H75 120.9 . . ?
O77 C76 C78 120.7(3) . . ?
O77 C76 C70 118.7(3) . . ?
C78 C76 C70 120.5(3) . . ?
C76 C78 H78A 109.5 . . ?
C76 C78 H78B 109.5 . . ?
H78A C78 H78B 109.5 . . ?
C76 C78 H78C 109.5 . . ?
H78A C78 H78C 109.5 . . ?
H78B C78 H78C 109.5 . . ?
C84 C79 C80 118.3(3) . . ?
C84 C79 C85 118.5(3) . . ?
C80 C79 C85 123.2(3) . . ?
C79 C80 C81 119.8(3) . . ?
C79 C80 H80 120.1 . . ?
C81 C80 H80 120.1 . . ?
N82 C81 C80 121.8(3) . . ?
N82 C81 H81 119.1 . . ?
C80 C81 H81 119.1 . . ?
C81 N82 C83 118.0(3) . . ?
N82 C83 C84 122.3(3) . . ?
N82 C83 H83 118.9 . . ?
C84 C83 H83 118.9 . . ?
C79 C84 C83 119.6(4) . . ?
C79 C84 H84 120.2 . . ?
C83 C84 H84 120.2 . . ?
O86 C85 C87 121.3(3) . . ?
O86 C85 C79 119.9(3) . . ?
C87 C85 C79 118.8(3) . . ?
C85 C87 H87A 109.5 . . ?
C85 C87 H87B 109.5 . . ?
H87A C87 H87B 109.5 . . ?
C85 C87 H87C 109.5 . . ?
H87A C87 H87C 109.5 . . ?
H87B C87 H87C 109.5 . . ?
C93 C88 C89 119.3(3) . . ?
C93 C88 C94 122.8(3) . . ?
C89 C88 C94 118.0(3) . . ?
C90 C89 C88 121.6(3) . . ?
C90 C89 H89 119.2 . . ?
C88 C89 H89 119.2 . . ?
N91 C90 C89 122.3(4) . . ?
N91 C90 H90 118.8 . . ?
C89 C90 H90 118.8 . . ?
C90 N91 C92 121.2(3) . . ?
N91 C92 C93 120.2(3) . . ?
N91 C92 H92 119.9 . . ?
C93 C92 H92 119.9 . . ?
C88 C93 C92 115.3(3) . . ?
C88 C93 H93 122.4 . . ?
C92 C93 H93 122.4 . . ?
O95 C94 C96 121.5(3) . . ?
O95 C94 C88 120.3(3) . . ?
C96 C94 C88 118.1(2) . . ?
C94 C96 H96A 109.5 . . ?
C94 C96 H96B 109.5 . . ?
H96A C96 H96B 109.5 . . ?
C94 C96 H96C 109.5 . . ?
H96A C96 H96C 109.5 . . ?
H96B C96 H96C 109.5 . . ?

loop_
_geom_bond_atom_site_label_1
_geom_bond_atom_site_label_2
_geom_bond_distance
_geom_bond_site_symmetry_2
_geom_bond_publ_flag
Cu N22 1.9876(18) . ?
Cu N24 1.9914(17) . ?
Cu N21 1.9987(16) . ?
Cu N23 1.9988(16) . ?
C1 N21 1.378(3) . ?
C1 C20 1.399(3) . ?
C1 C2 1.449(3) . ?
C2 C3 1.351(3) . ?
C2 H2 0.9500 . ?
C3 C4 1.434(3) . ?
C3 H3 0.9500 . ?
C4 N21 1.368(3) . ?
C4 C5 1.397(3) . ?
C5 C6 1.390(3) . ?
C5 C25 1.492(3) . ?
C6 N22 1.390(2) . ?
C6 C7 1.433(3) . ?
C7 C8 1.348(3) . ?
C7 H7 0.9500 . ?
C8 C9 1.440(3) . ?
C8 H8 0.9500 . ?
C9 N22 1.381(2) . ?
C9 C10 1.395(3) . ?
C10 C11 1.385(3) . ?
C10 C34 1.504(3) . ?
C11 N23 1.382(2) . ?
C11 C12 1.443(3) . ?
C12 C13 1.346(3) . ?
C12 H12 0.9500 . ?
C13 C14 1.441(3) . ?
C13 H13 0.9500 . ?
C14 N23 1.380(3) . ?
C14 C15 1.402(3) . ?
C15 C16 1.388(3) . ?
C15 C43 1.504(3) . ?
C16 N24 1.378(3) . ?
C16 C17 1.438(3) . ?
C17 C18 1.351(3) . ?
C17 H17 0.9500 . ?
C18 C19 1.448(3) . ?
C18 H18 0.9500 . ?
C19 N24 1.379(2) . ?
C19 C20 1.394(3) . ?
C20 C52 1.504(3) . ?
C25 C30 1.390(3) . ?
C25 C26 1.397(3) . ?
C26 C27 1.388(3) . ?
C26 H26 0.9500 . ?
C27 C28 1.383(4) . ?
C27 H27 0.9500 . ?
C28 C29 1.387(3) . ?
C28 C31 1.497(3) . ?
C29 C30 1.384(3) . ?
C29 H29 0.9500 . ?
C30 H30 0.9500 . ?
C31 O33 1.202(3) . ?
C31 O32 1.322(4) . ?
O32 H32 0.8400 . ?
C34 C35 1.370(3) . ?
C34 C39 1.378(3) . ?
C35 C36 1.376(3) . ?
C35 H35 0.9500 . ?
C36 C37 1.372(3) . ?
C36 H36 0.9500 . ?
C37 C38 1.377(3) . ?
C37 C40 1.491(3) . ?
C38 C39 1.383(3) . ?
C38 H38 0.9500 . ?
C39 H39 0.9500 . ?
C40 O42 1.188(3) . ?
C40 O41 1.293(3) . ?
O41 H41 0.8400 . ?
C43 C44 1.389(3) . ?
C43 C48 1.391(3) . ?
C44 C45 1.395(3) . ?
C44 H44 0.9500 . ?
C45 C46 1.376(3) . ?
C45 H45 0.9500 . ?
C46 C47 1.392(4) . ?
C46 C49 1.497(3) . ?
C47 C48 1.389(3) . ?
C47 H47 0.9500 . ?
C48 H48 0.9500 . ?
C49 O51 1.196(3) . ?
C49 O50 1.298(3) . ?
O50 H50 0.8400 . ?
C52 C53 1.394(3) . ?
C52 C57 1.401(3) . ?
C53 C54 1.395(3) . ?
C53 H53 0.9500 . ?
C54 C55 1.388(4) . ?
C54 H54 0.9500 . ?
C55 C56 1.368(4) . ?
C55 C58 1.526(4) . ?
C56 C57 1.374(3) . ?
C56 H56 0.9500 . ?
C57 H57 0.9500 . ?
C58 O60 1.187(4) . ?
C58 O59 1.324(4) . ?
O59 H59 0.8400 . ?
C61 C66 1.376(4) . ?
C61 C62 1.378(4) . ?
C61 C67 1.517(4) . ?
C62 C63 1.361(4) . ?
C62 H62 0.9500 . ?
C63 N64 1.334(4) . ?
C63 H63 0.9500 . ?
N64 C65 1.323(4) . ?
C65 C66 1.381(4) . ?
C65 H65 0.9500 . ?
C66 H66 0.9500 . ?
C67 O68 1.216(3) . ?
C67 C69 1.492(4) . ?
C69 H69A 0.9800 . ?
C69 H69B 0.9800 . ?
C69 H69C 0.9800 . ?
C70 C75 1.369(4) . ?
C70 C71 1.382(4) . ?
C70 C76 1.504(4) . ?
C71 C72 1.386(4) . ?
C71 H71 0.9500 . ?
C72 N73 1.305(4) . ?
C72 H72 0.9500 . ?
N73 C74 1.338(4) . ?
C74 C75 1.383(4) . ?
C74 H74 0.9500 . ?
C75 H75 0.9500 . ?
C76 O77 1.196(4) . ?
C76 C78 1.466(4) . ?
C78 H78A 0.9800 . ?
C78 H78B 0.9800 . ?
C78 H78C 0.9800 . ?
C79 C84 1.365(4) . ?
C79 C80 1.368(4) . ?
C79 C85 1.512(4) . ?
C80 C81 1.387(4) . ?
C80 H80 0.9500 . ?
C81 N82 1.330(4) . ?
C81 H81 0.9500 . ?
N82 C83 1.346(5) . ?
C83 C84 1.377(5) . ?
C83 H83 0.9500 . ?
C84 H84 0.9500 . ?
C85 O86 1.212(4) . ?
C85 C87 1.488(4) . ?
C87 H87A 0.9800 . ?
C87 H87B 0.9800 . ?
C87 H87C 0.9800 . ?
C88 C93 1.356(4) . ?
C88 C89 1.391(4) . ?
C88 C94 1.496(4) . ?
C89 C90 1.328(4) . ?
C89 H89 0.9500 . ?
C90 N91 1.266(5) . ?
C90 H90 0.9500 . ?
N91 C92 1.341(5) . ?
C92 C93 1.482(5) . ?
C92 H92 0.9500 . ?
C93 H93 0.9500 . ?
C94 O95 1.198(3) . ?
C94 C96 1.462(4) . ?
C96 H96A 0.9800 . ?
C96 H96B 0.9800 . ?
C96 H96C 0.9800 . ?

loop_
_geom_hbond_atom_site_label_D
_geom_hbond_atom_site_label_H
_geom_hbond_atom_site_label_A
_geom_hbond_distance_DH
_geom_hbond_distance_HA
_geom_hbond_distance_DA
_geom_hbond_angle_DHA
_geom_hbond_site_symmetry_A
O32 H32 N64 0.84 1.82 2.640(3) 165.3 .
O41 H41 N73 0.84 1.81 2.644(3) 168.8 .
O50 H50 N82 0.84 1.80 2.632(3) 168.4 .
O59 H59 N91 0.84 1.86 2.692(3) 173.6 .
C2 H2 O77 0.95 2.74 3.626(4) 155.3 3_445
C3 H3 O86 0.95 2.69 3.529(3) 147.0 3_455
C12 H12 O95 0.95 2.72 3.648(3) 165.9 3
C13 H13 O68 0.95 2.52 3.414(3) 157.9 3_545
